data_7056795
loop_
_publ_author_name
'Zabierowski, Piotr'
'Hodorowicz, Maciej'
'Szklarzewicz, Janusz'

_publ_section_title
;
 Templated metalophilicity: synthesis of halometallic double salts
 directed by a dicopper(i) hydrazinyl-tetraimine nanocation
;
_journal_issue 2
_journal_name_full 'New Journal of Chemistry'
_journal_page_first 817
_journal_paper_doi 10.1039/C7NJ03919K
_journal_volume 42
_journal_year 2018
_chemical_formula_sum 'C38 H33 Cl4 Cu4 N12 O'
_chemical_formula_weight 1069.72
_chemical_properties_physical 'Air-sensitive, Moisture-sensitive'
_space_group_crystal_system triclinic
_space_group_IT_number 2
_space_group_name_Hall '-P 1'
_space_group_name_H-M_alt 'P -1'
_symmetry_space_group_name_Hall '-P 1'
_symmetry_space_group_name_H-M 'P -1'
_atom_sites_solution_hydrogens mixed
_audit_creation_method SHELXL-2014/6
_audit_update_record
;
2015-07-14 deposited with the CCDC.
2017-12-08 downloaded from the CCDC.
;
_cell_angle_alpha 112.037(5)
_cell_angle_beta 103.923(5)
_cell_angle_gamma 98.618(5)
_cell_formula_units_Z 2
_cell_length_a 11.785(5)
_cell_length_b 12.353(5)
_cell_length_c 15.745(5)
_cell_measurement_temperature 120(2)
_cell_volume 1987.5(13)
_computing_structure_refinement 'SHELXL-2014/6 (Sheldrick, 2014)'
_diffrn_ambient_temperature 120(2)
_diffrn_measured_fraction_theta_full 0.995
_diffrn_measured_fraction_theta_max 0.899
_diffrn_radiation_type MoK\a
_diffrn_radiation_wavelength 0.71073
_diffrn_reflns_av_R_equivalents 0.0390
_diffrn_reflns_av_unetI/netI 0.0424
_diffrn_reflns_Laue_measured_fraction_full 0.995
_diffrn_reflns_Laue_measured_fraction_max 0.899
_diffrn_reflns_limit_h_max 14
_diffrn_reflns_limit_h_min -15
_diffrn_reflns_limit_k_max 16
_diffrn_reflns_limit_k_min -16
_diffrn_reflns_limit_l_max 21
_diffrn_reflns_limit_l_min -19
_diffrn_reflns_number 27615
_diffrn_reflns_point_group_measured_fraction_full 0.995
_diffrn_reflns_point_group_measured_fraction_max 0.899
_diffrn_reflns_theta_full 25.242
_diffrn_reflns_theta_max 28.722
_diffrn_reflns_theta_min 2.814
_exptl_absorpt_coefficient_mu 2.431
_exptl_crystal_density_diffrn 1.788
_exptl_crystal_F_000 1074
_exptl_crystal_size_max 0.400
_exptl_crystal_size_mid 0.100
_exptl_crystal_size_min 0.050
_refine_diff_density_max 1.942
_refine_diff_density_min -1.716
_refine_diff_density_rms 0.113
_refine_ls_extinction_method none
_refine_ls_goodness_of_fit_ref 1.041
_refine_ls_hydrogen_treatment mixed
_refine_ls_matrix_type full
_refine_ls_number_parameters 548
_refine_ls_number_reflns 9247
_refine_ls_number_restraints 3
_refine_ls_restrained_S_all 1.041
_refine_ls_R_factor_all 0.0573
_refine_ls_R_factor_gt 0.0437
_refine_ls_shift/su_max 0.001
_refine_ls_shift/su_mean 0.000
_refine_ls_structure_factor_coef Fsqd
_refine_ls_weighting_details 'w=1/[\s^2^(Fo^2^)+(0.0558P)^2^+3.9092P] where P=(Fo^2^+2Fc^2^)/3'
_refine_ls_weighting_scheme calc
_refine_ls_wR_factor_gt 0.1126
_refine_ls_wR_factor_ref 0.1220
_reflns_Friedel_coverage 0.000
_reflns_number_gt 7536
_reflns_number_total 9247
_reflns_threshold_expression 'I > 2\s(I)'
_cod_data_source_file c7nj03919k2.cif
_cod_data_source_block shelx
_cod_depositor_comments 'Adding full bibliography for 7056795--7056798.cif.'
_cod_database_code 7056795
_shelx_space_group_comment
;
The symmetry employed for this shelxl refinement is uniquely defined
by the following loop, which should always be used as a source of
symmetry information in preference to the above space-group names.
They are only intended as comments.
;
_shelx_estimated_absorpt_t_min 0.443
_shelx_estimated_absorpt_t_max 0.888
_shelxl_version_number 2014/6

loop_
_space_group_symop_operation_xyz
'x, y, z'
'-x, -y, -z'

loop_
_atom_site_label
_atom_site_type_symbol
_atom_site_fract_x
_atom_site_fract_y
_atom_site_fract_z
_atom_site_U_iso_or_equiv
_atom_site_adp_type
_atom_site_occupancy
_atom_site_site_symmetry_order
_atom_site_calc_flag
_atom_site_refinement_flags_posn
_atom_site_refinement_flags_adp
Cu01 Cu 0.33658(3) 0.61948(4) 0.11411(3) 0.01935(11) Uani 1 1 d . .
Cu02 Cu 0.25739(4) 0.48775(4) 0.40084(3) 0.01885(10) Uani 1 1 d . .
C5 C 0.0859(3) 0.5295(3) -0.0873(2) 0.0178(6) Uani 1 1 d . .
C57 C 0.5538(3) 0.8309(3) 0.4511(2) 0.0222(7) Uani 1 1 d . .
H57 H 0.6089 0.8985 0.4551 0.027 Uiso 1 1 calc R U
C13 C 0.5865(3) 0.3514(4) 0.1232(3) 0.0280(8) Uani 1 1 d . .
H13 H 0.6321 0.2941 0.1226 0.034 Uiso 1 1 calc R U
C14 C 0.4870(3) 0.3249(3) 0.0451(3) 0.0244(7) Uani 1 1 d . .
H14 H 0.4634 0.2499 -0.0108 0.029 Uiso 1 1 calc R U
C6 C 0.1377(3) 0.6544(3) -0.0468(2) 0.0220(7) Uani 1 1 d . .
H6 H 0.2235 0.6851 -0.0231 0.026 Uiso 1 1 calc R U
C12 C 0.5495(3) 0.5403(3) 0.2030(3) 0.0240(7) Uani 1 1 d . .
H12 H 0.5721 0.6159 0.2581 0.029 Uiso 1 1 calc R U
C4 C 0.1120(3) 0.4325(3) 0.1180(2) 0.0218(7) Uani 1 1 d . .
H4 H 0.1980 0.4614 0.1435 0.026 Uiso 1 1 calc R U
C7 C 0.0662(3) 0.7339(3) -0.0405(2) 0.0269(8) Uani 1 1 d . .
H7 H 0.1029 0.8186 -0.0117 0.032 Uiso 1 1 calc R U
C017 C 0.1645(4) 0.1159(3) 0.2297(3) 0.0285(8) Uani 1 1 d . .
H017 H 0.1078 0.0513 0.2282 0.034 Uiso 1 1 calc R U
C018 C 0.4321(3) 0.8256(3) 0.4328(2) 0.0204(7) Uani 1 1 d . .
H018 H 0.4020 0.8898 0.4253 0.024 Uiso 1 1 calc R U
C019 C 0.4174(3) 0.9883(3) 0.2914(2) 0.0233(7) Uani 1 1 d . .
H019 H 0.3687 1.0372 0.3183 0.028 Uiso 1 1 calc R U
N80 N 0.3258(3) 0.3925(3) -0.0289(2) 0.0208(6) Uani 1 1 d . .
C021 C 0.3546(3) 0.7230(3) 0.4258(2) 0.0166(6) Uani 1 1 d . .
N33 N 0.2624(2) 0.4776(3) -0.01991(19) 0.0171(5) Uani 1 1 d . .
N68 N 0.2323(2) 0.7134(3) 0.4043(2) 0.0193(6) Uani 1 1 d D .
C024 C 0.6200(3) 0.4624(4) 0.2031(3) 0.0281(8) Uani 1 1 d . .
H024 H 0.6906 0.4836 0.2566 0.034 Uiso 1 1 calc R U
N2 N 0.1688(2) 0.3739(2) 0.44404(19) 0.0161(5) Uani 1 1 d . .
N10 N 0.2465(3) 0.8123(3) 0.2082(2) 0.0223(6) Uani 1 1 d D .
C027 C 0.5393(3) 1.0365(3) 0.3130(3) 0.0264(8) Uani 1 1 d . .
H027 H 0.5763 1.1196 0.3555 0.032 Uiso 1 1 calc R U
N31 N 0.4312(2) 0.7948(3) 0.18681(19) 0.0191(6) Uani 1 1 d . .
N32 N 0.4492(2) 0.5153(3) 0.12855(19) 0.0189(6) Uani 1 1 d . .
N3 N 0.1417(3) 0.2574(3) 0.3738(2) 0.0197(6) Uani 1 1 d . .
C031 C 0.1247(3) 0.5001(3) 0.5858(2) 0.0155(6) Uani 1 1 d . .
C032 C 0.1116(3) 0.3865(3) 0.5060(2) 0.0180(6) Uani 1 1 d . .
N69 N 0.1557(2) 0.6069(2) 0.38641(18) 0.0156(5) Uani 1 1 d . .
C035 C 0.3675(3) 0.8663(3) 0.2293(2) 0.0189(6) Uani 1 1 d . .
N67 N 0.3924(2) 0.6322(3) 0.4378(2) 0.0180(5) Uani 1 1 d . .
C038 C 0.0977(3) 0.6451(3) 0.1608(2) 0.0188(6) Uani 1 1 d D .
N30 N 0.2092(2) 0.6881(2) 0.17166(18) 0.0173(5) Uani 1 1 d . .
N1 N 0.2640(2) 0.3290(3) 0.3018(2) 0.0194(6) Uani 1 1 d . .
C041 C 0.1627(3) 0.4476(3) -0.0891(2) 0.0185(6) Uani 1 1 d . .
C042 C 0.0423(3) 0.5158(3) 0.1238(2) 0.0170(6) Uani 1 1 d . .
C20 C 0.3213(3) 0.3073(3) 0.2356(3) 0.0247(7) Uani 1 1 d . .
H20 H 0.3755 0.3737 0.2372 0.030 Uiso 1 1 calc R U
C23 C 0.1912(3) 0.2338(3) 0.3009(2) 0.0190(6) Uani 1 1 d . .
C22 C 0.2230(4) 0.0963(4) 0.1618(3) 0.0344(9) Uani 1 1 d . .
H22 H 0.2078 0.0171 0.1125 0.041 Uiso 1 1 calc R U
C21 C 0.3052(4) 0.1940(4) 0.1660(3) 0.0331(9) Uani 1 1 d . .
H21 H 0.3490 0.1817 0.1213 0.040 Uiso 1 1 calc R U
C91 C 0.4214(3) 0.4112(3) 0.0500(2) 0.0181(6) Uani 1 1 d . .
C55 C 0.5127(3) 0.6405(3) 0.4565(3) 0.0226(7) Uani 1 1 d . .
H55 H 0.5413 0.5762 0.4649 0.027 Uiso 1 1 calc R U
C56 C 0.5949(3) 0.7370(3) 0.4637(3) 0.0254(7) Uani 1 1 d . .
H56 H 0.6785 0.7395 0.4770 0.030 Uiso 1 1 calc R U
C92 C 0.0589(3) 0.3093(3) 0.0761(3) 0.0259(7) Uani 1 1 d . .
H92 H 0.1080 0.2543 0.0717 0.031 Uiso 1 1 calc R U
C105 C -0.0441(3) 0.4972(3) 0.3601(2) 0.0151(6) Uani 1 1 d . .
C72 C 0.0458(3) 0.6083(3) 0.3821(2) 0.0168(6) Uani 1 1 d . .
C102 C -0.2131(3) 0.2845(3) 0.3161(2) 0.0221(7) Uani 1 1 d . .
H102 H -0.2708 0.2118 0.3008 0.027 Uiso 1 1 calc R U
C104 C -0.0495(3) 0.3890(3) 0.2861(2) 0.0191(6) Uani 1 1 d . .
H104 H 0.0048 0.3875 0.2500 0.023 Uiso 1 1 calc R U
C103 C -0.1336(3) 0.2827(3) 0.2642(2) 0.0227(7) Uani 1 1 d . .
H103 H -0.1363 0.2088 0.2136 0.027 Uiso 1 1 calc R U
C46 C 0.5510(3) 0.8440(3) 0.2103(2) 0.0227(7) Uani 1 1 d . .
H46 H 0.5981 0.7936 0.1825 0.027 Uiso 1 1 calc R U
C101 C 0.2091(3) 0.6084(3) 0.6100(2) 0.0200(7) Uani 1 1 d . .
H101 H 0.2645 0.6082 0.5750 0.024 Uiso 1 1 calc R U
C45 C 0.6081(3) 0.9628(3) 0.2723(3) 0.0260(8) Uani 1 1 d . .
H45 H 0.6927 0.9942 0.2871 0.031 Uiso 1 1 calc R U
Cu3 Cu 0.89199(5) 0.93294(5) 0.48573(4) 0.03559(14) Uani 1 1 d . .
Cu4 Cu 0.92347(5) 0.90307(5) 0.30399(4) 0.03952(14) Uani 1 1 d . .
Cl1 Cl 0.92150(7) 1.09678(7) 0.41897(6) 0.02180(17) Uani 1 1 d . .
Cl2 Cl 0.81947(7) 0.76645(7) 0.34550(6) 0.02231(17) Uani 1 1 d . .
Cl3 Cl 0.84687(7) 1.05040(8) 0.61772(6) 0.02325(18) Uani 1 1 d . .
Cl4 Cl 0.86671(10) 0.87076(10) 0.14766(7) 0.0423(3) Uani 1 1 d . .
O1 O 0.7237(11) 1.0155(10) 0.0489(8) 0.214(3) Uiso 1 1 d . .
H1 H 0.7690 1.0125 0.0977 0.322 Uiso 1 1 calc R U
C900 C 0.6038(19) 1.0203(17) 0.0599(14) 0.214(3) Uiso 1 1 d . .
C901 C 0.5363(19) 1.0251(17) -0.0310(14) 0.214(3) Uiso 1 1 d . .
H1 H 0.137(3) 0.378(4) -0.137(3) 0.019(9) Uiso 1 1 d . .
H2 H 0.292(3) 0.333(4) -0.056(3) 0.009(10) Uiso 1 1 d . .
H3 H 0.055(4) 0.319(4) 0.496(3) 0.024(10) Uiso 1 1 d . .
H6 H 0.018(3) 0.676(4) 0.391(3) 0.018(9) Uiso 1 1 d . .
H4 H 0.084(4) 0.199(4) 0.370(3) 0.032(11) Uiso 1 1 d . .
H038 H 0.045(3) 0.705(3) 0.174(2) 0.013(8) Uiso 1 1 d D .
H68 H 0.205(4) 0.785(3) 0.413(3) 0.028(11) Uiso 1 1 d D .
H10 H 0.204(4) 0.862(3) 0.247(3) 0.037(12) Uiso 1 1 d D .

loop_
_atom_site_aniso_label
_atom_site_aniso_U_11
_atom_site_aniso_U_22
_atom_site_aniso_U_33
_atom_site_aniso_U_23
_atom_site_aniso_U_13
_atom_site_aniso_U_12
Cu01 0.01385(19) 0.0197(2) 0.0171(2) 0.00180(16) 0.00361(15) 0.00218(16)
Cu02 0.0164(2) 0.0172(2) 0.0257(2) 0.01130(17) 0.00899(16) 0.00294(16)
C5 0.0157(15) 0.0228(17) 0.0115(14) 0.0045(12) 0.0046(11) 0.0028(13)
C57 0.0167(16) 0.0228(18) 0.0224(16) 0.0095(14) 0.0041(13) -0.0037(13)
C13 0.0212(17) 0.035(2) 0.035(2) 0.0212(17) 0.0098(15) 0.0116(16)
C14 0.0204(17) 0.0272(19) 0.0221(17) 0.0074(14) 0.0062(13) 0.0068(15)
C6 0.0192(16) 0.0222(17) 0.0157(15) 0.0045(13) 0.0001(12) -0.0008(14)
C12 0.0176(16) 0.0254(18) 0.0213(16) 0.0089(14) -0.0006(13) -0.0017(14)
C4 0.0184(16) 0.0302(19) 0.0200(16) 0.0117(14) 0.0096(13) 0.0072(14)
C7 0.0305(19) 0.0219(18) 0.0187(16) 0.0035(14) 0.0025(14) 0.0033(15)
C017 0.035(2) 0.0229(19) 0.0305(19) 0.0134(16) 0.0142(16) 0.0058(16)
C018 0.0216(16) 0.0193(17) 0.0195(15) 0.0093(13) 0.0059(13) 0.0020(13)
C019 0.0239(17) 0.0217(18) 0.0227(17) 0.0068(14) 0.0100(14) 0.0044(14)
N80 0.0149(14) 0.0191(16) 0.0190(14) 0.0008(12) 0.0019(11) 0.0039(13)
C021 0.0151(15) 0.0178(16) 0.0170(15) 0.0078(12) 0.0058(12) 0.0026(12)
N33 0.0124(12) 0.0226(14) 0.0163(13) 0.0074(11) 0.0058(10) 0.0046(11)
N68 0.0136(13) 0.0153(14) 0.0308(15) 0.0119(12) 0.0085(11) 0.0016(11)
C024 0.0210(17) 0.032(2) 0.0281(18) 0.0173(16) -0.0012(14) 0.0016(15)
N2 0.0146(12) 0.0167(13) 0.0181(13) 0.0085(11) 0.0050(10) 0.0049(11)
N10 0.0167(14) 0.0187(15) 0.0265(15) 0.0033(12) 0.0103(12) 0.0024(12)
C027 0.0265(18) 0.0194(18) 0.0247(17) 0.0052(14) 0.0068(14) -0.0038(14)
N31 0.0145(13) 0.0233(15) 0.0167(13) 0.0066(11) 0.0047(10) 0.0027(11)
N32 0.0136(13) 0.0227(15) 0.0170(13) 0.0073(11) 0.0033(10) 0.0007(11)
N3 0.0177(14) 0.0159(14) 0.0261(15) 0.0091(12) 0.0100(11) 0.0007(11)
C031 0.0113(14) 0.0196(16) 0.0165(14) 0.0103(12) 0.0026(11) 0.0033(12)
C032 0.0130(14) 0.0185(16) 0.0232(16) 0.0106(13) 0.0060(12) 0.0016(13)
N69 0.0139(12) 0.0168(13) 0.0157(12) 0.0073(10) 0.0053(10) 0.0010(10)
C035 0.0159(15) 0.0208(17) 0.0178(15) 0.0067(13) 0.0059(12) 0.0022(13)
N67 0.0129(12) 0.0195(14) 0.0212(13) 0.0103(11) 0.0043(10) 0.0012(11)
C038 0.0152(15) 0.0235(17) 0.0172(15) 0.0070(13) 0.0068(12) 0.0057(13)
N30 0.0154(13) 0.0196(14) 0.0131(12) 0.0035(10) 0.0050(10) 0.0030(11)
N1 0.0163(13) 0.0223(15) 0.0254(14) 0.0138(12) 0.0102(11) 0.0059(11)
C041 0.0121(14) 0.0221(18) 0.0135(14) 0.0021(13) 0.0029(12) -0.0002(13)
C042 0.0171(15) 0.0220(17) 0.0116(14) 0.0060(12) 0.0065(12) 0.0049(13)
C20 0.0234(17) 0.0264(19) 0.0304(18) 0.0153(15) 0.0140(15) 0.0062(15)
C23 0.0192(16) 0.0205(17) 0.0221(16) 0.0119(13) 0.0085(13) 0.0079(13)
C22 0.048(2) 0.025(2) 0.032(2) 0.0089(16) 0.0222(18) 0.0113(18)
C21 0.041(2) 0.034(2) 0.036(2) 0.0171(18) 0.0260(18) 0.0140(18)
C91 0.0110(14) 0.0247(17) 0.0169(15) 0.0078(13) 0.0050(12) 0.0022(13)
C55 0.0160(15) 0.0294(19) 0.0280(18) 0.0170(15) 0.0081(13) 0.0076(14)
C56 0.0129(15) 0.033(2) 0.0309(18) 0.0165(16) 0.0059(13) 0.0019(14)
C92 0.0321(19) 0.0282(19) 0.0232(17) 0.0114(15) 0.0134(15) 0.0159(16)
C105 0.0108(13) 0.0195(16) 0.0164(14) 0.0108(12) 0.0022(11) 0.0028(12)
C72 0.0160(15) 0.0198(16) 0.0179(15) 0.0105(13) 0.0065(12) 0.0055(13)
C102 0.0186(16) 0.0219(17) 0.0212(16) 0.0104(14) 0.0021(13) -0.0037(13)
C104 0.0157(15) 0.0242(17) 0.0184(15) 0.0110(13) 0.0050(12) 0.0038(13)
C103 0.0230(17) 0.0205(17) 0.0199(16) 0.0066(13) 0.0042(13) 0.0026(14)
C46 0.0128(15) 0.0282(19) 0.0237(17) 0.0089(14) 0.0048(13) 0.0034(14)
C101 0.0142(15) 0.0254(18) 0.0212(16) 0.0129(14) 0.0047(12) 0.0014(13)
C45 0.0142(15) 0.030(2) 0.0255(17) 0.0089(15) 0.0029(13) -0.0036(14)
Cu3 0.0374(3) 0.0294(3) 0.0282(3) 0.0013(2) 0.0134(2) 0.0011(2)
Cu4 0.0536(3) 0.0276(3) 0.0369(3) 0.0103(2) 0.0226(2) 0.0058(2)
Cl1 0.0170(4) 0.0172(4) 0.0246(4) 0.0049(3) 0.0037(3) 0.0017(3)
Cl2 0.0186(4) 0.0174(4) 0.0259(4) 0.0068(3) 0.0047(3) 0.0017(3)
Cl3 0.0215(4) 0.0233(4) 0.0266(4) 0.0087(3) 0.0131(3) 0.0074(3)
Cl4 0.0475(6) 0.0363(6) 0.0255(5) 0.0035(4) 0.0093(4) -0.0077(5)

loop_
_atom_type_symbol
_atom_type_description
_atom_type_scat_dispersion_real
_atom_type_scat_dispersion_imag
_atom_type_scat_source
C C 0.0033 0.0016 'International Tables Vol C Tables 4.2.6.8 and 6.1.1.4'
H H 0.0000 0.0000 'International Tables Vol C Tables 4.2.6.8 and 6.1.1.4'
N N 0.0061 0.0033 'International Tables Vol C Tables 4.2.6.8 and 6.1.1.4'
O O 0.0106 0.0060 'International Tables Vol C Tables 4.2.6.8 and 6.1.1.4'
Cl Cl 0.1484 0.1585 'International Tables Vol C Tables 4.2.6.8 and 6.1.1.4'
Cu Cu 0.3201 1.2651 'International Tables Vol C Tables 4.2.6.8 and 6.1.1.4'

loop_
_geom_angle_atom_site_label_1
_geom_angle_atom_site_label_2
_geom_angle_atom_site_label_3
_geom_angle
_geom_angle_site_symmetry_1
_geom_angle_site_symmetry_3
N31 Cu01 N32 109.03(12) . .
N31 Cu01 N33 144.33(11) . .
N32 Cu01 N33 80.94(11) . .
N31 Cu01 N30 81.47(11) . .
N32 Cu01 N30 139.92(11) . .
N33 Cu01 N30 113.41(11) . .
N67 Cu02 N1 116.13(11) . .
N67 Cu02 N2 147.36(11) . .
N1 Cu02 N2 81.65(11) . .
N67 Cu02 N69 81.10(11) . .
N1 Cu02 N69 130.88(11) . .
N2 Cu02 N69 108.65(11) . .
C6 C5 C042 119.2(3) . 2_565
C6 C5 C041 120.2(3) . .
C042 C5 C041 120.6(3) 2_565 .
C018 C57 C56 119.5(3) . .
C018 C57 H57 120.2 . .
C56 C57 H57 120.2 . .
C14 C13 C024 119.7(3) . .
C14 C13 H13 120.2 . .
C024 C13 H13 120.2 . .
C13 C14 C91 118.2(3) . .
C13 C14 H14 120.9 . .
C91 C14 H14 120.9 . .
C7 C6 C5 121.0(3) . .
C7 C6 H6 119.5 . .
C5 C6 H6 119.5 . .
N32 C12 C024 123.2(3) . .
N32 C12 H12 118.4 . .
C024 C12 H12 118.4 . .
C92 C4 C042 121.6(3) . .
C92 C4 H4 119.2 . .
C042 C4 H4 119.2 . .
C6 C7 C92 120.3(3) . 2_565
C6 C7 H7 119.9 . .
C92 C7 H7 119.9 2_565 .
C22 C017 C23 117.8(3) . .
C22 C017 H017 121.1 . .
C23 C017 H017 121.1 . .
C57 C018 C021 117.9(3) . .
C57 C018 H018 121.0 . .
C021 C018 H018 121.0 . .
C027 C019 C035 118.2(3) . .
C027 C019 H019 120.9 . .
C035 C019 H019 120.9 . .
N33 N80 C91 118.4(3) . .
N33 N80 H2 115(3) . .
C91 N80 H2 115(3) . .
N67 C021 N68 117.4(3) . .
N67 C021 C018 123.4(3) . .
N68 C021 C018 119.2(3) . .
C041 N33 N80 116.1(3) . .
C041 N33 Cu01 132.8(2) . .
N80 N33 Cu01 110.4(2) . .
N69 N68 C021 118.7(3) . .
N69 N68 H68 122(2) . .
C021 N68 H68 119(2) . .
C12 C024 C13 118.5(3) . .
C12 C024 H024 120.8 . .
C13 C024 H024 120.8 . .
C032 N2 N3 114.5(3) . .
C032 N2 Cu02 135.1(2) . .
N3 N2 Cu02 108.11(19) . .
N30 N10 C035 118.3(3) . .
N30 N10 H10 120(3) . .
C035 N10 H10 116(3) . .
C019 C027 C45 119.6(3) . .
C019 C027 H027 120.2 . .
C45 C027 H027 120.2 . .
C035 N31 C46 117.4(3) . .
C035 N31 Cu01 112.8(2) . .
C46 N31 Cu01 128.9(2) . .
C91 N32 C12 117.8(3) . .
C91 N32 Cu01 113.2(2) . .
C12 N32 Cu01 128.9(2) . .
C23 N3 N2 120.0(3) . .
C23 N3 H4 119(3) . .
N2 N3 H4 121(3) . .
C101 C031 C105 118.3(3) . 2_566
C101 C031 C032 123.7(3) . .
C105 C031 C032 117.9(3) 2_566 .
N2 C032 C031 124.6(3) . .
N2 C032 H3 118(3) . .
C031 C032 H3 118(3) . .
C72 N69 N68 116.3(3) . .
C72 N69 Cu02 133.5(2) . .
N68 N69 Cu02 108.80(19) . .
N31 C035 N10 116.4(3) . .
N31 C035 C019 123.2(3) . .
N10 C035 C019 120.4(3) . .
C021 N67 C55 117.2(3) . .
C021 N67 Cu02 113.4(2) . .
C55 N67 Cu02 128.3(2) . .
N30 C038 C042 122.7(3) . .
N30 C038 H038 117(2) . .
C042 C038 H038 120(2) . .
C038 N30 N10 114.8(3) . .
C038 N30 Cu01 135.0(2) . .
N10 N30 Cu01 107.67(19) . .
C20 N1 C23 117.8(3) . .
C20 N1 Cu02 130.3(2) . .
C23 N1 Cu02 111.7(2) . .
N33 C041 C5 121.4(3) . .
N33 C041 H1 122(3) . .
C5 C041 H1 117(3) . .
C4 C042 C5 118.2(3) . 2_565
C4 C042 C038 121.9(3) . .
C5 C042 C038 119.9(3) 2_565 .
N1 C20 C21 122.9(3) . .
N1 C20 H20 118.5 . .
C21 C20 H20 118.5 . .
N1 C23 N3 116.6(3) . .
N1 C23 C017 123.1(3) . .
N3 C23 C017 120.3(3) . .
C017 C22 C21 119.4(4) . .
C017 C22 H22 120.3 . .
C21 C22 H22 120.3 . .
C20 C21 C22 118.8(3) . .
C20 C21 H21 120.6 . .
C22 C21 H21 120.6 . .
N32 C91 N80 117.0(3) . .
N32 C91 C14 122.5(3) . .
N80 C91 C14 120.5(3) . .
N67 C55 C56 123.3(3) . .
N67 C55 H55 118.3 . .
C56 C55 H55 118.3 . .
C55 C56 C57 118.6(3) . .
C55 C56 H56 120.7 . .
C57 C56 H56 120.7 . .
C4 C92 C7 119.8(3) . 2_565
C4 C92 H92 120.1 . .
C7 C92 H92 120.1 2_565 .
C104 C105 C031 119.9(3) . 2_566
C104 C105 C72 119.5(3) . .
C031 C105 C72 120.6(3) 2_566 .
N69 C72 C105 120.3(3) . .
N69 C72 H6 123(2) . .
C105 C72 H6 116(2) . .
C103 C102 C101 120.2(3) . 2_566
C103 C102 H102 119.9 . .
C101 C102 H102 119.9 2_566 .
C105 C104 C103 120.5(3) . .
C105 C104 H104 119.7 . .
C103 C104 H104 119.7 . .
C102 C103 C104 120.0(3) . .
C102 C103 H103 120.0 . .
C104 C103 H103 120.0 . .
N31 C46 C45 123.3(3) . .
N31 C46 H46 118.4 . .
C45 C46 H46 118.4 . .
C102 C101 C031 121.0(3) 2_566 .
C102 C101 H101 119.5 2_566 .
C031 C101 H101 119.5 . .
C46 C45 C027 118.4(3) . .
C46 C45 H45 120.8 . .
C027 C45 H45 120.8 . .
Cl2 Cu3 Cl3 144.40(4) . .
Cl2 Cu3 Cl1 105.28(4) . 2_776
Cl3 Cu3 Cl1 95.29(4) . 2_776
Cl2 Cu3 Cl1 99.21(5) . .
Cl3 Cu3 Cl1 96.34(4) . .
Cl1 Cu3 Cl1 117.70(3) 2_776 .
Cl2 Cu3 Cu3 114.01(4) . 2_776
Cl3 Cu3 Cu3 101.31(4) . 2_776
Cl1 Cu3 Cu3 61.00(4) 2_776 2_776
Cl1 Cu3 Cu3 56.70(3) . 2_776
Cl2 Cu3 Cu4 52.26(3) . .
Cl3 Cu3 Cu4 147.13(4) . .
Cl1 Cu3 Cu4 106.22(4) 2_776 .
Cl1 Cu3 Cu4 51.75(3) . .
Cu3 Cu3 Cu4 69.64(2) 2_776 .
Cl4 Cu4 Cl2 117.91(4) . .
Cl4 Cu4 Cl1 116.31(5) . .
Cl2 Cu4 Cl1 103.44(4) . .
Cl4 Cu4 Cl3 113.92(4) . 2_776
Cl2 Cu4 Cl3 110.85(4) . 2_776
Cl1 Cu4 Cl3 90.87(3) . 2_776
Cl4 Cu4 Cu3 156.62(4) . .
Cl2 Cu4 Cu3 49.68(3) . .
Cl1 Cu4 Cu3 58.90(3) . .
Cl3 Cu4 Cu3 89.41(3) 2_776 .
Cu4 Cl1 Cu3 79.98(4) . 2_776
Cu4 Cl1 Cu3 69.35(4) . .
Cu3 Cl1 Cu3 62.30(3) 2_776 .
Cu3 Cl2 Cu4 78.06(4) . .
Cu3 Cl3 Cu4 81.14(4) . 2_776
C900 O1 H1 109.5 . .
O1 C900 C901 102.5(18) . .
O1 C900 C901 155.2(16) . 2_675
C901 C900 C901 66.2(16) . 2_675
C900 C901 C900 113.8(16) . 2_675
C900 C901 C901 58.8(13) . 2_675
C900 C901 C901 55.0(12) 2_675 2_675

loop_
_geom_bond_atom_site_label_1
_geom_bond_atom_site_label_2
_geom_bond_distance
_geom_bond_site_symmetry_2
Cu01 N31 2.012(3) .
Cu01 N32 2.014(3) .
Cu01 N33 2.041(3) .
Cu01 N30 2.062(3) .
Cu02 N67 1.995(3) .
Cu02 N1 2.023(3) .
Cu02 N2 2.037(3) .
Cu02 N69 2.074(3) .
C5 C6 1.398(5) .
C5 C042 1.420(4) 2_565
C5 C041 1.451(5) .
C57 C018 1.379(5) .
C57 C56 1.383(5) .
C57 H57 0.9500 .
C13 C14 1.372(5) .
C13 C024 1.386(6) .
C13 H13 0.9500 .
C14 C91 1.398(5) .
C14 H14 0.9500 .
C6 C7 1.379(5) .
C6 H6 0.9500 .
C12 N32 1.349(4) .
C12 C024 1.363(5) .
C12 H12 0.9500 .
C4 C92 1.380(5) .
C4 C042 1.401(5) .
C4 H4 0.9500 .
C7 C92 1.383(5) 2_565
C7 H7 0.9500 .
C017 C22 1.374(5) .
C017 C23 1.395(5) .
C017 H017 0.9500 .
C018 C021 1.397(4) .
C018 H018 0.9500 .
C019 C027 1.375(5) .
C019 C035 1.388(5) .
C019 H019 0.9500 .
N80 N33 1.364(4) .
N80 C91 1.378(4) .
N80 H2 0.69(4) .
C021 N67 1.328(4) .
C021 N68 1.375(4) .
N33 C041 1.287(4) .
N68 N69 1.367(4) .
N68 H68 0.960(19) .
C024 H024 0.9500 .
N2 C032 1.290(4) .
N2 N3 1.376(4) .
N10 N30 1.375(4) .
N10 C035 1.383(4) .
N10 H10 0.980(19) .
C027 C45 1.389(5) .
C027 H027 0.9500 .
N31 C035 1.337(4) .
N31 C46 1.350(4) .
N32 C91 1.333(4) .
N3 C23 1.366(4) .
N3 H4 0.89(4) .
C031 C101 1.400(4) .
C031 C105 1.416(4) 2_566
C031 C032 1.447(5) .
C032 H3 0.92(4) .
N69 C72 1.283(4) .
N67 C55 1.356(4) .
C038 N30 1.285(4) .
C038 C042 1.457(5) .
C038 H038 1.025(18) .
N1 C20 1.341(4) .
N1 C23 1.341(4) .
C041 H1 0.85(4) .
C042 C5 1.420(4) 2_565
C20 C21 1.366(5) .
C20 H20 0.9500 .
C22 C21 1.399(6) .
C22 H22 0.9500 .
C21 H21 0.9500 .
C55 C56 1.369(5) .
C55 H55 0.9500 .
C56 H56 0.9500 .
C92 C7 1.383(5) 2_565
C92 H92 0.9500 .
C105 C104 1.386(5) .
C105 C031 1.416(4) 2_566
C105 C72 1.469(4) .
C72 H6 0.91(4) .
C102 C103 1.381(5) .
C102 C101 1.381(5) 2_566
C102 H102 0.9500 .
C104 C103 1.390(5) .
C104 H104 0.9500 .
C103 H103 0.9500 .
C46 C45 1.368(5) .
C46 H46 0.9500 .
C101 C102 1.381(5) 2_566
C101 H101 0.9500 .
C45 H45 0.9500 .
Cu3 Cl2 2.2344(11) .
Cu3 Cl3 2.2820(11) .
Cu3 Cl1 2.5072(12) 2_776
Cu3 Cl1 2.6236(13) .
Cu3 Cu3 2.6560(14) 2_776
Cu3 Cu4 2.8672(11) .
Cu4 Cl4 2.2485(14) .
Cu4 Cl2 2.3174(11) .
Cu4 Cl1 2.4062(12) .
Cu4 Cl3 2.5636(15) 2_776
Cl1 Cu3 2.5072(12) 2_776
Cl3 Cu4 2.5636(15) 2_776
O1 C900 1.47(2) .
O1 H1 0.8400 .
C900 C901 1.49(2) .
C900 C901 1.55(2) 2_675
C901 C900 1.55(2) 2_675
C901 C901 1.66(4) 2_675

loop_
_geom_hbond_atom_site_label_D
_geom_hbond_atom_site_label_H
_geom_hbond_atom_site_label_A
_geom_hbond_distance_DH
_geom_hbond_distance_HA
_geom_hbond_distance_DA
_geom_hbond_angle_DHA
_geom_hbond_site_symmetry_A
C12 H12 Cl2 0.95 2.89 3.487(4) 121.6 .
C017 H017 Cl4 0.95 2.98 3.854(4) 153.0 1_445
C45 H45 Cl1 0.95 2.74 3.593(4) 150.1 .
O1 H1 Cl4 0.84 2.49 3.191(12) 141.2 .
N80 H2 Cl4 0.69(4) 2.55(4) 3.226(4) 169(4) 2_665
C032 H3 Cl1 0.92(4) 2.60(4) 3.485(4) 160(3) 1_445
C72 H6 Cl2 0.91(4) 2.80(4) 3.596(4) 146(3) 1_455
N3 H4 Cl1 0.89(4) 2.56(5) 3.403(3) 158(4) 1_445
N68 H68 Cl3 0.960(19) 2.39(2) 3.306(3) 160(3) 2_676
N10 H10 Cl3 0.980(19) 2.27(3) 3.181(3) 154(4) 2_676
C12 H12 Cl2 0.95 2.89 3.487(4) 121.6 .
C017 H017 Cl4 0.95 2.98 3.854(4) 153.0 1_445
C45 H45 Cl1 0.95 2.74 3.593(4) 150.1 .
O1 H1 Cl4 0.84 2.49 3.191(12) 141.2 .
N80 H2 Cl4 0.69(4) 2.55(4) 3.226(4) 169(4) 2_665
C032 H3 Cl1 0.92(4) 2.60(4) 3.485(4) 160(3) 1_445
C72 H6 Cl2 0.91(4) 2.80(4) 3.596(4) 146(3) 1_455
N3 H4 Cl1 0.89(4) 2.56(5) 3.403(3) 158(4) 1_445
N68 H68 Cl3 0.960(19) 2.39(2) 3.306(3) 160(3) 2_676
N10 H10 Cl3 0.980(19) 2.27(3) 3.181(3) 154(4) 2_676
C12 H12 Cl2 0.95 2.89 3.487(4) 121.6 .
C017 H017 Cl4 0.95 2.98 3.854(4) 153.0 1_445
C45 H45 Cl1 0.95 2.74 3.593(4) 150.1 .
O1 H1 Cl4 0.84 2.49 3.191(12) 141.2 .
N80 H2 Cl4 0.69(4) 2.55(4) 3.226(4) 169(4) 2_665
C032 H3 Cl1 0.92(4) 2.60(4) 3.485(4) 160(3) 1_445
C72 H6 Cl2 0.91(4) 2.80(4) 3.596(4) 146(3) 1_455
N3 H4 Cl1 0.89(4) 2.56(5) 3.403(3) 158(4) 1_445
N68 H68 Cl3 0.960(19) 2.39(2) 3.306(3) 160(3) 2_676
N10 H10 Cl3 0.980(19) 2.27(3) 3.181(3) 154(4) 2_676
